data_7126520
loop_
_publ_author_name
'Chang, Wei-Chieh'
'Raj, Ankit'
'Hiramatsu, Hirotsugu'
'Li, Han-Jung'
'Ziegler, Micah S.'
'Lin, Yichen'
'Huang, Shengcih'
'Liu, Hsueh-Ju'

_publ_section_title
;
 Linear, mixed-valent homocatenated tri-tin complexes featuring Sn-Sn
 bonds.
;
_journal_issue 50
_journal_name_full 'Chemical communications (Cambridge, England)'
_journal_page_first 6786
_journal_page_last 6789
_journal_paper_doi 10.1039/d0cc02699a
_journal_volume 56
_journal_year 2020
_chemical_formula_moiety 'C87 H70 F3 N9 O5 S Sn3'
_chemical_formula_sum 'C87 H70 F3 N9 O5 S Sn3'
_chemical_formula_weight 1766.65
_space_group_IT_number 14
_space_group_name_Hall '-P 2ybc'
_space_group_name_H-M_alt 'P 1 21/c 1'
_symmetry_cell_setting monoclinic
_symmetry_space_group_name_H-M 'P 1 21/c 1'
_atom_sites_solution_hydrogens geom
_atom_sites_solution_primary direct
_atom_sites_solution_secondary difmap
_audit_creation_method SHELXL-97
_audit_update_record
;
2019-12-05 deposited with the CCDC.	2020-05-12 downloaded from the CCDC.
;
_cell_angle_alpha 90.00
_cell_angle_beta 109.1750(10)
_cell_angle_gamma 90.00
_cell_formula_units_Z 4
_cell_length_a 22.9751(7)
_cell_length_b 20.5456(7)
_cell_length_c 17.8253(6)
_cell_measurement_reflns_used 9823
_cell_measurement_temperature 200(2)
_cell_measurement_theta_max 24.999
_cell_measurement_theta_min 2.494
_cell_volume 7947.4(5)
_computing_molecular_graphics 'Ortep-3 for Windows (Farrugia, 1997)'
_computing_publication_material 'WinGX publication routines (Farrugia, 2005)'
_computing_structure_refinement 'SHELXL-2014/7 (Sheldrick, 2014)'
_computing_structure_solution 'SHELXL-2014/7 (Sheldrick, 2014)'
_diffrn_ambient_temperature 200(2)
_diffrn_measured_fraction_theta_full 0.996
_diffrn_measured_fraction_theta_max 0.996
_diffrn_measurement_device_type 'D8 Venture'
_diffrn_radiation_monochromator graphite
_diffrn_radiation_source 'fine-focus sealed tube'
_diffrn_radiation_type MoK\a
_diffrn_radiation_wavelength 0.71073
_diffrn_reflns_av_R_equivalents 0.0426
_diffrn_reflns_av_sigmaI/netI 0.0330
_diffrn_reflns_limit_h_max 27
_diffrn_reflns_limit_h_min -26
_diffrn_reflns_limit_k_max 24
_diffrn_reflns_limit_k_min -24
_diffrn_reflns_limit_l_max 21
_diffrn_reflns_limit_l_min -21
_diffrn_reflns_number 74095
_diffrn_reflns_theta_full 25.03
_diffrn_reflns_theta_max 25.03
_diffrn_reflns_theta_min 2.12
_exptl_absorpt_coefficient_mu 1.027
_exptl_absorpt_correction_T_max 0.8056
_exptl_absorpt_correction_T_min 0.6963
_exptl_absorpt_correction_type multi-scan
_exptl_absorpt_process_details SADABS
_exptl_crystal_colour red
_exptl_crystal_density_diffrn 1.477
_exptl_crystal_density_method 'not measured'
_exptl_crystal_description prism
_exptl_crystal_F_000 3552
_exptl_crystal_size_max 0.38
_exptl_crystal_size_mid 0.36
_exptl_crystal_size_min 0.22
_refine_diff_density_max 0.903
_refine_diff_density_min -0.662
_refine_diff_density_rms 0.073
_refine_ls_extinction_method none
_refine_ls_goodness_of_fit_ref 1.031
_refine_ls_hydrogen_treatment constr
_refine_ls_matrix_type full
_refine_ls_number_parameters 971
_refine_ls_number_reflns 14014
_refine_ls_number_restraints 0
_refine_ls_restrained_S_all 1.031
_refine_ls_R_factor_all 0.0454
_refine_ls_R_factor_gt 0.0353
_refine_ls_shift/su_max 0.001
_refine_ls_shift/su_mean 0.000
_refine_ls_structure_factor_coef Fsqd
_refine_ls_weighting_details 'calc w=1/[\s^2^(Fo^2^)+(0.0313P)^2^+11.9425P] where P=(Fo^2^+2Fc^2^)/3'
_refine_ls_weighting_scheme calc
_refine_ls_wR_factor_gt 0.0783
_refine_ls_wR_factor_ref 0.0827
_reflns_number_gt 11761
_reflns_number_total 14014
_reflns_threshold_expression >2sigma(I)
_cod_data_source_file d0cc02699a2.cif
_cod_data_source_block d20556
_cod_depositor_comments 'Adding full bibliography for 7126517--7126522.cif.'
_cod_original_sg_symbol_H-M 'P 21/c'
_cod_database_code 7126520

loop_
_symmetry_equiv_pos_as_xyz
'x, y, z'
'-x, y+1/2, -z+1/2'
'-x, -y, -z'
'x, -y-1/2, z-1/2'

loop_
_atom_site_label
_atom_site_type_symbol
_atom_site_fract_x
_atom_site_fract_y
_atom_site_fract_z
_atom_site_U_iso_or_equiv
_atom_site_adp_type
_atom_site_occupancy
_atom_site_symmetry_multiplicity
_atom_site_calc_flag
_atom_site_refinement_flags
_atom_site_disorder_assembly
_atom_site_disorder_group
C1 C 0.09412(17) 0.36632(18) 0.3739(2) 0.0431(9) Uani 1 1 d . . .
H1 H 0.1018 0.3289 0.4069 0.052 Uiso 1 1 calc R . .
C2 C 0.09003(19) 0.3595(2) 0.2953(3) 0.0504(11) Uani 1 1 d . . .
H2 H 0.0951 0.3181 0.2747 0.060 Uiso 1 1 calc R . .
C3 C 0.07841(19) 0.4138(2) 0.2475(2) 0.0486(10) Uani 1 1 d . . .
H3 H 0.0761 0.4102 0.1934 0.058 Uiso 1 1 calc R . .
C4 C 0.07013(17) 0.47317(19) 0.2780(2) 0.0411(9) Uani 1 1 d . . .
H4 H 0.0614 0.5107 0.2451 0.049 Uiso 1 1 calc R . .
C5 C 0.07473(15) 0.47779(17) 0.3577(2) 0.0315(8) Uani 1 1 d . . .
C6 C 0.06852(14) 0.53684(16) 0.3982(2) 0.0292(7) Uani 1 1 d . . .
C7 C 0.05588(15) 0.60209(17) 0.3754(2) 0.0309(8) Uani 1 1 d . . .
C8 C 0.03559(16) 0.63083(17) 0.2943(2) 0.0323(8) Uani 1 1 d . . .
C9 C 0.07529(18) 0.6446(2) 0.2522(2) 0.0483(10) Uani 1 1 d . . .
H9 H 0.1179 0.6346 0.2749 0.058 Uiso 1 1 calc R . .
C10 C 0.0536(2) 0.6727(2) 0.1775(3) 0.0537(11) Uani 1 1 d . . .
H10 H 0.0814 0.6816 0.1495 0.064 Uiso 1 1 calc R . .
C11 C -0.0073(2) 0.6878(2) 0.1437(2) 0.0493(10) Uani 1 1 d . . .
H11 H -0.0219 0.7065 0.0921 0.059 Uiso 1 1 calc R . .
C12 C -0.04725(19) 0.6758(2) 0.1851(2) 0.0485(10) Uani 1 1 d . . .
H12 H -0.0895 0.6871 0.1626 0.058 Uiso 1 1 calc R . .
C13 C -0.02599(17) 0.64723(19) 0.2596(2) 0.0406(9) Uani 1 1 d . . .
H13 H -0.0541 0.6387 0.2873 0.049 Uiso 1 1 calc R . .
C14 C 0.05825(14) 0.63730(17) 0.4440(2) 0.0298(8) Uani 1 1 d . . .
C15 C 0.04826(15) 0.70909(17) 0.4445(2) 0.0309(8) Uani 1 1 d . . .
C16 C -0.00773(17) 0.73461(18) 0.4424(2) 0.0402(9) Uani 1 1 d . . .
H16 H -0.0399 0.7061 0.4441 0.048 Uiso 1 1 calc R . .
C17 C -0.01782(18) 0.80105(19) 0.4379(2) 0.0453(10) Uani 1 1 d . . .
H17 H -0.0567 0.8177 0.4365 0.054 Uiso 1 1 calc R . .
C18 C 0.02744(18) 0.84271(19) 0.4353(2) 0.0445(10) Uani 1 1 d . . .
H18 H 0.0208 0.8884 0.4335 0.053 Uiso 1 1 calc R . .
C19 C 0.08278(19) 0.8178(2) 0.4354(3) 0.0546(11) Uani 1 1 d . . .
H19 H 0.1144 0.8465 0.4324 0.066 Uiso 1 1 calc R . .
C20 C 0.09307(17) 0.75163(19) 0.4398(3) 0.0459(10) Uani 1 1 d . . .
H20 H 0.1317 0.7352 0.4395 0.055 Uiso 1 1 calc R . .
C21 C 0.07154(14) 0.59211(16) 0.5067(2) 0.0275(7) Uani 1 1 d . . .
C22 C 0.07666(14) 0.59559(17) 0.5899(2) 0.0296(8) Uani 1 1 d . . .
C23 C 0.06861(16) 0.65119(18) 0.6293(2) 0.0369(8) Uani 1 1 d . . .
H23 H 0.0613 0.6919 0.6027 0.044 Uiso 1 1 calc R . .
C24 C 0.07130(17) 0.6469(2) 0.7077(2) 0.0427(9) Uani 1 1 d . . .
H24 H 0.0656 0.6847 0.7353 0.051 Uiso 1 1 calc R . .
C25 C 0.08228(17) 0.5875(2) 0.7458(2) 0.0454(10) Uani 1 1 d . . .
H25 H 0.0842 0.5835 0.7996 0.054 Uiso 1 1 calc R . .
C26 C 0.09035(16) 0.5340(2) 0.7037(2) 0.0401(9) Uani 1 1 d . . .
H26 H 0.0978 0.4930 0.7298 0.048 Uiso 1 1 calc R . .
C27 C 0.21768(17) 0.37377(18) 0.7550(2) 0.0402(9) Uani 1 1 d . . .
H27 H 0.2058 0.3387 0.7184 0.048 Uiso 1 1 calc R . .
C28 C 0.22387(19) 0.3623(2) 0.8332(2) 0.0477(10) Uani 1 1 d . . .
H28 H 0.2169 0.3202 0.8507 0.057 Uiso 1 1 calc R . .
C29 C 0.2404(2) 0.4137(2) 0.8855(2) 0.0494(10) Uani 1 1 d . . .
H29 H 0.2449 0.4074 0.9399 0.059 Uiso 1 1 calc R . .
C30 C 0.25062(18) 0.47441(19) 0.8591(2) 0.0423(9) Uani 1 1 d . . .
H30 H 0.2621 0.5099 0.8952 0.051 Uiso 1 1 calc R . .
C31 C 0.24396(15) 0.48337(17) 0.7794(2) 0.0300(8) Uani 1 1 d . . .
C32 C 0.25244(15) 0.54386(17) 0.7427(2) 0.0295(7) Uani 1 1 d . . .
C33 C 0.26652(15) 0.60859(17) 0.7680(2) 0.0312(8) Uani 1 1 d . . .
C34 C 0.28152(16) 0.63465(17) 0.8504(2) 0.0330(8) Uani 1 1 d . . .
C35 C 0.34180(17) 0.65174(18) 0.8936(2) 0.0399(9) Uani 1 1 d . . .
H35 H 0.3731 0.6477 0.8700 0.048 Uiso 1 1 calc R . .
C36 C 0.35675(18) 0.6747(2) 0.9712(2) 0.0451(10) Uani 1 1 d . . .
H36 H 0.3981 0.6864 0.9998 0.054 Uiso 1 1 calc R . .
C37 C 0.31246(19) 0.68032(19) 1.0064(2) 0.0454(10) Uani 1 1 d . . .
H37 H 0.3229 0.6950 1.0597 0.054 Uiso 1 1 calc R . .
C38 C 0.25239(19) 0.6644(2) 0.9636(2) 0.0515(11) Uani 1 1 d . . .
H38 H 0.2212 0.6688 0.9875 0.062 Uiso 1 1 calc R . .
C39 C 0.23710(18) 0.6421(2) 0.8858(2) 0.0469(10) Uani 1 1 d . . .
H39 H 0.1954 0.6318 0.8568 0.056 Uiso 1 1 calc R . .
C40 C 0.26437(15) 0.64527(17) 0.6998(2) 0.0320(8) Uani 1 1 d . . .
C41 C 0.26589(16) 0.71749(17) 0.6955(2) 0.0333(8) Uani 1 1 d . . .
C42 C 0.31578(19) 0.75458(19) 0.7383(2) 0.0455(10) Uani 1 1 d . . .
H42 H 0.3522 0.7334 0.7704 0.055 Uiso 1 1 calc R . .
C43 C 0.3142(2) 0.8220(2) 0.7359(3) 0.0567(12) Uani 1 1 d . . .
H43 H 0.3491 0.8463 0.7664 0.068 Uiso 1 1 calc R . .
C44 C 0.2624(2) 0.8535(2) 0.6894(3) 0.0543(11) Uani 1 1 d . . .
H44 H 0.2611 0.8997 0.6878 0.065 Uiso 1 1 calc R . .
C45 C 0.2122(2) 0.8178(2) 0.6451(3) 0.0529(11) Uani 1 1 d . . .
H45 H 0.1764 0.8395 0.6122 0.063 Uiso 1 1 calc R . .
C46 C 0.21375(17) 0.7506(2) 0.6483(3) 0.0468(10) Uani 1 1 d . . .
H46 H 0.1786 0.7266 0.6178 0.056 Uiso 1 1 calc R . .
C47 C 0.25060(14) 0.60088(16) 0.6361(2) 0.0287(7) Uani 1 1 d . . .
C48 C 0.24526(14) 0.60398(17) 0.5522(2) 0.0297(8) Uani 1 1 d . . .
C49 C 0.25672(16) 0.65927(18) 0.5140(2) 0.0371(8) Uani 1 1 d . . .
H49 H 0.2678 0.6991 0.5423 0.044 Uiso 1 1 calc R . .
C50 C 0.25194(17) 0.6559(2) 0.4352(2) 0.0422(9) Uani 1 1 d . . .
H50 H 0.2601 0.6931 0.4086 0.051 Uiso 1 1 calc R . .
C51 C 0.23500(16) 0.5975(2) 0.3952(2) 0.0412(9) Uani 1 1 d . . .
H51 H 0.2311 0.5940 0.3406 0.049 Uiso 1 1 calc R . .
C52 C 0.22388(15) 0.54457(19) 0.4358(2) 0.0363(8) Uani 1 1 d . . .
H52 H 0.2118 0.5046 0.4082 0.044 Uiso 1 1 calc R . .
C53 C 0.28009(19) 0.3676(2) 0.4113(3) 0.0533(11) Uani 1 1 d . . .
H53 H 0.2610 0.3309 0.4259 0.064 Uiso 1 1 calc R . .
C54 C 0.2712(2) 0.3783(2) 0.3323(3) 0.0673(14) Uani 1 1 d . . .
H54 H 0.2461 0.3497 0.2931 0.081 Uiso 1 1 calc R . .
C55 C 0.2992(2) 0.4311(3) 0.3105(3) 0.0620(13) Uani 1 1 d . . .
H55 H 0.2939 0.4391 0.2562 0.074 Uiso 1 1 calc R . .
C56 C 0.33469(17) 0.4720(2) 0.3684(2) 0.0455(10) Uani 1 1 d . . .
H56 H 0.3539 0.5088 0.3544 0.055 Uiso 1 1 calc R . .
C57 C 0.34251(15) 0.45909(18) 0.4482(2) 0.0350(8) Uani 1 1 d . . .
C58 C 0.37592(14) 0.49992(17) 0.5144(2) 0.0299(8) Uani 1 1 d . . .
C59 C 0.41011(15) 0.55798(17) 0.5239(2) 0.0318(8) Uani 1 1 d . . .
C60 C 0.43138(15) 0.59278(18) 0.4650(2) 0.0321(8) Uani 1 1 d . . .
C61 C 0.42268(17) 0.65948(19) 0.4541(2) 0.0415(9) Uani 1 1 d . . .
H61 H 0.3990 0.6823 0.4803 0.050 Uiso 1 1 calc R . .
C62 C 0.44863(19) 0.6930(2) 0.4048(2) 0.0507(11) Uani 1 1 d . . .
H62 H 0.4428 0.7386 0.3977 0.061 Uiso 1 1 calc R . .
C63 C 0.48248(19) 0.6602(2) 0.3666(3) 0.0535(11) Uani 1 1 d . . .
H63 H 0.5010 0.6833 0.3342 0.064 Uiso 1 1 calc R . .
C64 C 0.48973(17) 0.5943(2) 0.3749(2) 0.0495(11) Uani 1 1 d . . .
H64 H 0.5121 0.5715 0.3469 0.059 Uiso 1 1 calc R . .
C65 C 0.46460(16) 0.5607(2) 0.4240(2) 0.0388(9) Uani 1 1 d . . .
H65 H 0.4702 0.5149 0.4297 0.047 Uiso 1 1 calc R . .
C66 C 0.42597(15) 0.57578(17) 0.6047(2) 0.0310(8) Uani 1 1 d . . .
C67 C 0.46278(15) 0.63365(18) 0.6419(2) 0.0333(8) Uani 1 1 d . . .
C68 C 0.43409(19) 0.6888(2) 0.6580(2) 0.0502(10) Uani 1 1 d . . .
H68 H 0.3907 0.6889 0.6465 0.060 Uiso 1 1 calc R . .
C69 C 0.4676(2) 0.7433(2) 0.6903(3) 0.0607(12) Uani 1 1 d . . .
H69 H 0.4472 0.7809 0.7001 0.073 Uiso 1 1 calc R . .
C70 C 0.5307(2) 0.7438(2) 0.7085(3) 0.0647(14) Uani 1 1 d . . .
H70 H 0.5539 0.7814 0.7310 0.078 Uiso 1 1 calc R . .
C71 C 0.5596(2) 0.6898(3) 0.6938(3) 0.0637(13) Uani 1 1 d . . .
H71 H 0.6032 0.6897 0.7068 0.076 Uiso 1 1 calc R . .
C72 C 0.52579(17) 0.6349(2) 0.6599(2) 0.0474(10) Uani 1 1 d . . .
H72 H 0.5464 0.5979 0.6491 0.057 Uiso 1 1 calc R . .
C73 C 0.40183(14) 0.52741(17) 0.6414(2) 0.0295(8) Uani 1 1 d . . .
C74 C 0.40617(15) 0.51391(18) 0.7236(2) 0.0327(8) Uani 1 1 d . . .
C75 C 0.43572(17) 0.55304(19) 0.7884(2) 0.0407(9) Uani 1 1 d . . .
H75 H 0.4537 0.5932 0.7811 0.049 Uiso 1 1 calc R . .
C76 C 0.43874(18) 0.5329(2) 0.8638(2) 0.0456(10) Uani 1 1 d . . .
H76 H 0.4586 0.5592 0.9088 0.055 Uiso 1 1 calc R . .
C77 C 0.41252(18) 0.4742(2) 0.8730(2) 0.0478(10) Uani 1 1 d . . .
H77 H 0.4146 0.4590 0.9241 0.057 Uiso 1 1 calc R . .
C78 C 0.38354(17) 0.4384(2) 0.8064(2) 0.0425(9) Uani 1 1 d . . .
H78 H 0.3650 0.3984 0.8126 0.051 Uiso 1 1 calc R . .
C79 C 0.2270(2) 0.1978(3) 0.6225(3) 0.0716(14) Uani 1 1 d . . .
C80 C 0.4547(3) 0.1909(3) 0.4665(3) 0.0872(17) Uani 1 1 d . . .
H80A H 0.4498 0.1619 0.4205 0.105 Uiso 1 1 calc R . .
H80B H 0.4843 0.2258 0.4660 0.105 Uiso 1 1 calc R . .
C81 C 0.3955(4) 0.2187(6) 0.4628(6) 0.162(4) Uani 1 1 d . . .
H81A H 0.3962 0.2665 0.4566 0.194 Uiso 1 1 calc R . .
H81B H 0.3623 0.2006 0.4169 0.194 Uiso 1 1 calc R . .
C82 C 0.3850(4) 0.2031(5) 0.5331(7) 0.159(4) Uani 1 1 d . . .
H82A H 0.3480 0.1752 0.5219 0.191 Uiso 1 1 calc R . .
H82B H 0.3780 0.2432 0.5597 0.191 Uiso 1 1 calc R . .
C83 C 0.4395(3) 0.1683(3) 0.5847(4) 0.0966(19) Uani 1 1 d . . .
H83A H 0.4622 0.1956 0.6308 0.116 Uiso 1 1 calc R . .
H83B H 0.4272 0.1273 0.6044 0.116 Uiso 1 1 calc R . .
C84 C 0.3441(4) 0.4958(4) 0.0713(4) 0.122(3) Uani 1 1 d . . .
H84A H 0.3387 0.4522 0.0462 0.146 Uiso 1 1 calc R . .
H84B H 0.3099 0.5241 0.0398 0.146 Uiso 1 1 calc R . .
C85 C 0.4018(3) 0.5229(3) 0.0734(3) 0.0855(17) Uani 1 1 d . . .
H85A H 0.3965 0.5537 0.0289 0.103 Uiso 1 1 calc R . .
H85B H 0.4311 0.4884 0.0708 0.103 Uiso 1 1 calc R . .
C86 C 0.4236(3) 0.5572(3) 0.1508(3) 0.0736(14) Uani 1 1 d . . .
H86A H 0.4070 0.6020 0.1462 0.088 Uiso 1 1 calc R . .
H86B H 0.4691 0.5589 0.1719 0.088 Uiso 1 1 calc R . .
C87 C 0.3985(3) 0.5161(3) 0.2016(3) 0.0855(17) Uani 1 1 d . . .
H87A H 0.4277 0.4807 0.2263 0.103 Uiso 1 1 calc R . .
H87B H 0.3917 0.5427 0.2443 0.103 Uiso 1 1 calc R . .
F1 F 0.27426(16) 0.2238(2) 0.6752(2) 0.1228(14) Uani 1 1 d . A .
F2 F 0.1852(3) 0.2063(4) 0.6685(4) 0.091(2) Uiso 0.50 1 d P A 1
F2' F 0.1871(3) 0.1694(4) 0.6504(4) 0.0804(18) Uiso 0.50 1 d P A 2
F3 F 0.2448(3) 0.14197(19) 0.6073(3) 0.170(2) Uani 1 1 d . A .
N1 N 0.08757(13) 0.42406(14) 0.40501(17) 0.0350(7) Uani 1 1 d . . .
N2 N 0.07758(11) 0.53202(13) 0.47769(16) 0.0277(6) Uani 1 1 d . . .
N3 N 0.08815(12) 0.53702(14) 0.62777(17) 0.0320(7) Uani 1 1 d . . .
N4 N 0.22763(12) 0.43222(14) 0.72810(17) 0.0303(6) Uani 1 1 d . . .
N5 N 0.24371(12) 0.54057(13) 0.66351(16) 0.0279(6) Uani 1 1 d . . .
N6 N 0.22944(12) 0.54733(14) 0.51286(16) 0.0303(6) Uani 1 1 d . . .
N7 N 0.31459(14) 0.40683(15) 0.46849(18) 0.0388(7) Uani 1 1 d . . .
N8 N 0.37206(12) 0.48227(14) 0.58677(17) 0.0306(6) Uani 1 1 d . . .
N9 N 0.37984(12) 0.45679(15) 0.73292(17) 0.0350(7) Uani 1 1 d . . .
O1 O 0.1328(4) 0.2201(4) 0.4985(5) 0.057(2) Uiso 0.460(12) 1 d P A 1
O2 O 0.2375(4) 0.2352(5) 0.4926(5) 0.072(3) Uiso 0.460(12) 1 d P A 1
O3 O 0.1958(5) 0.3101(4) 0.5628(5) 0.078(3) Uiso 0.460(12) 1 d P A 1
O1' O 0.1503(4) 0.2049(4) 0.4851(4) 0.070(2) Uiso 0.540(12) 1 d P A 2
O2' O 0.2433(3) 0.2712(5) 0.5166(5) 0.082(3) Uiso 0.540(12) 1 d P A 2
O3' O 0.1675(4) 0.3001(3) 0.5724(4) 0.064(2) Uiso 0.540(12) 1 d P A 2
O4 O 0.4758(2) 0.1556(2) 0.5373(3) 0.1032(14) Uani 1 1 d . . .
O5 O 0.3438(3) 0.4906(3) 0.1536(4) 0.150(2) Uani 1 1 d . . .
S1 S 0.19306(5) 0.24671(5) 0.53673(6) 0.0473(3) Uani 1 1 d . A .
Sn1 Sn 0.087541(10) 0.442363(12) 0.542220(15) 0.03125(7) Uani 1 1 d . .
;
;
Sn2 Sn 0.220179(10) 0.455336(11) 0.593019(14) 0.02762(7) Uani 1 1 d . .
;
;
Sn3 Sn 0.336006(11) 0.390357(12) 0.609829(15) 0.03430(7) Uani 1 1 d . .
;
;

loop_
_atom_site_aniso_label
_atom_site_aniso_U_11
_atom_site_aniso_U_22
_atom_site_aniso_U_33
_atom_site_aniso_U_23
_atom_site_aniso_U_13
_atom_site_aniso_U_12
C1 0.049(2) 0.027(2) 0.048(2) -0.0010(18) 0.0075(19) 0.0021(17)
C2 0.059(3) 0.039(2) 0.049(3) -0.016(2) 0.012(2) 0.001(2)
C3 0.056(2) 0.049(3) 0.039(2) -0.012(2) 0.0135(19) 0.001(2)
C4 0.049(2) 0.039(2) 0.034(2) -0.0004(17) 0.0125(18) -0.0001(18)
C5 0.0279(17) 0.0275(19) 0.037(2) -0.0007(16) 0.0081(15) 0.0003(14)
C6 0.0285(16) 0.0303(19) 0.0265(19) 0.0015(15) 0.0058(14) -0.0015(14)
C7 0.0282(16) 0.0297(19) 0.033(2) 0.0023(15) 0.0076(15) 0.0014(14)
C8 0.0382(19) 0.0257(18) 0.032(2) 0.0013(15) 0.0098(16) -0.0014(15)
C9 0.042(2) 0.056(3) 0.049(3) 0.017(2) 0.0182(19) 0.0070(19)
C10 0.061(3) 0.058(3) 0.049(3) 0.015(2) 0.028(2) 0.000(2)
C11 0.066(3) 0.046(2) 0.033(2) 0.0108(19) 0.012(2) 0.002(2)
C12 0.045(2) 0.051(3) 0.041(2) 0.010(2) 0.0027(19) 0.0066(19)
C13 0.0383(19) 0.046(2) 0.035(2) 0.0063(18) 0.0092(17) 0.0007(17)
C14 0.0246(16) 0.0294(19) 0.036(2) 0.0014(16) 0.0114(15) -0.0007(14)
C15 0.0335(18) 0.0290(19) 0.0285(19) 0.0020(15) 0.0077(15) 0.0014(15)
C16 0.039(2) 0.031(2) 0.054(3) 0.0015(18) 0.0213(18) 0.0013(16)
C17 0.045(2) 0.036(2) 0.058(3) 0.0012(19) 0.019(2) 0.0089(18)
C18 0.057(2) 0.026(2) 0.048(2) 0.0024(18) 0.013(2) 0.0048(18)
C19 0.048(2) 0.035(2) 0.080(3) 0.009(2) 0.018(2) -0.0073(19)
C20 0.037(2) 0.034(2) 0.065(3) 0.005(2) 0.0147(19) 0.0012(17)
C21 0.0246(15) 0.0246(18) 0.0319(19) 0.0003(15) 0.0073(14) 0.0033(13)
C22 0.0212(15) 0.032(2) 0.034(2) 0.0032(16) 0.0066(14) -0.0013(14)
C23 0.0369(19) 0.034(2) 0.036(2) -0.0016(17) 0.0079(16) 0.0023(16)
C24 0.046(2) 0.047(2) 0.036(2) -0.0084(19) 0.0143(18) -0.0001(18)
C25 0.047(2) 0.060(3) 0.031(2) 0.001(2) 0.0159(18) -0.001(2)
C26 0.0350(19) 0.047(2) 0.039(2) 0.0097(19) 0.0122(17) 0.0021(17)
C27 0.045(2) 0.032(2) 0.044(2) 0.0045(17) 0.0155(18) -0.0014(17)
C28 0.062(3) 0.037(2) 0.048(3) 0.010(2) 0.023(2) -0.0039(19)
C29 0.072(3) 0.050(3) 0.032(2) 0.0096(19) 0.024(2) 0.002(2)
C30 0.057(2) 0.041(2) 0.034(2) 0.0010(18) 0.0214(19) 0.0023(18)
C31 0.0307(17) 0.033(2) 0.0283(19) 0.0007(15) 0.0128(15) 0.0009(15)
C32 0.0299(17) 0.0323(19) 0.0268(19) 0.0000(15) 0.0099(14) -0.0005(14)
C33 0.0295(17) 0.0302(19) 0.035(2) -0.0034(16) 0.0119(15) 0.0005(14)
C34 0.043(2) 0.0240(18) 0.033(2) -0.0043(15) 0.0136(16) -0.0013(15)
C35 0.041(2) 0.041(2) 0.039(2) -0.0017(18) 0.0151(17) -0.0004(17)
C36 0.047(2) 0.046(2) 0.037(2) -0.0050(19) 0.0073(18) -0.0040(18)
C37 0.064(3) 0.036(2) 0.035(2) -0.0046(18) 0.014(2) 0.0057(19)
C38 0.052(2) 0.064(3) 0.045(3) -0.015(2) 0.025(2) 0.000(2)
C39 0.038(2) 0.059(3) 0.045(2) -0.013(2) 0.0162(18) -0.0037(19)
C40 0.0331(17) 0.031(2) 0.033(2) -0.0011(16) 0.0118(15) -0.0039(15)
C41 0.0387(19) 0.032(2) 0.034(2) -0.0007(16) 0.0179(16) 0.0001(16)
C42 0.054(2) 0.035(2) 0.042(2) 0.0015(18) 0.0079(19) -0.0025(18)
C43 0.078(3) 0.034(2) 0.050(3) -0.002(2) 0.010(2) -0.013(2)
C44 0.082(3) 0.030(2) 0.058(3) 0.002(2) 0.032(3) 0.004(2)
C45 0.052(2) 0.042(3) 0.071(3) 0.018(2) 0.028(2) 0.014(2)
C46 0.039(2) 0.040(2) 0.064(3) 0.006(2) 0.021(2) 0.0000(18)
C47 0.0277(16) 0.0282(19) 0.0308(19) 0.0015(15) 0.0106(14) -0.0011(14)
C48 0.0241(16) 0.034(2) 0.0304(19) 0.0016(16) 0.0077(14) 0.0014(14)
C49 0.041(2) 0.035(2) 0.037(2) 0.0054(17) 0.0158(17) 0.0022(16)
C50 0.042(2) 0.046(2) 0.040(2) 0.0115(19) 0.0156(18) 0.0009(18)
C51 0.0376(19) 0.059(3) 0.029(2) 0.0049(19) 0.0139(16) 0.0036(18)
C52 0.0321(18) 0.047(2) 0.029(2) -0.0016(17) 0.0083(15) -0.0001(16)
C53 0.060(3) 0.050(3) 0.053(3) -0.018(2) 0.022(2) -0.020(2)
C54 0.079(3) 0.075(3) 0.046(3) -0.028(2) 0.019(2) -0.035(3)
C55 0.069(3) 0.085(4) 0.035(2) -0.016(2) 0.021(2) -0.024(3)
C56 0.046(2) 0.055(3) 0.038(2) -0.0102(19) 0.0178(18) -0.0126(19)
C57 0.0311(18) 0.043(2) 0.034(2) -0.0084(17) 0.0149(16) -0.0018(16)
C58 0.0287(16) 0.034(2) 0.0294(19) -0.0025(15) 0.0125(15) -0.0003(15)
C59 0.0314(17) 0.034(2) 0.033(2) -0.0026(16) 0.0145(15) 0.0016(15)
C60 0.0291(17) 0.037(2) 0.0301(19) -0.0015(16) 0.0094(15) -0.0026(15)
C61 0.043(2) 0.042(2) 0.041(2) 0.0013(18) 0.0155(18) 0.0002(17)
C62 0.058(3) 0.041(2) 0.051(3) 0.015(2) 0.016(2) -0.004(2)
C63 0.047(2) 0.065(3) 0.049(3) 0.014(2) 0.018(2) -0.007(2)
C64 0.039(2) 0.075(3) 0.040(2) 0.002(2) 0.0204(18) 0.005(2)
C65 0.0349(19) 0.047(2) 0.036(2) 0.0007(18) 0.0132(17) 0.0020(17)
C66 0.0294(17) 0.0317(19) 0.032(2) -0.0023(16) 0.0110(15) 0.0030(15)
C67 0.0373(19) 0.035(2) 0.0269(19) 0.0002(16) 0.0103(15) -0.0023(16)
C68 0.051(2) 0.045(2) 0.049(3) -0.010(2) 0.010(2) 0.004(2)
C69 0.083(3) 0.039(3) 0.053(3) -0.014(2) 0.012(2) 0.000(2)
C70 0.090(4) 0.052(3) 0.058(3) -0.022(2) 0.032(3) -0.033(3)
C71 0.048(2) 0.077(4) 0.069(3) -0.023(3) 0.024(2) -0.026(2)
C72 0.041(2) 0.052(3) 0.051(3) -0.010(2) 0.0177(19) -0.0067(19)
C73 0.0266(16) 0.0320(19) 0.0301(19) -0.0053(15) 0.0097(14) 0.0002(14)
C74 0.0295(17) 0.039(2) 0.030(2) -0.0008(16) 0.0106(15) 0.0033(15)
C75 0.042(2) 0.044(2) 0.037(2) -0.0022(18) 0.0140(17) -0.0028(17)
C76 0.049(2) 0.054(3) 0.031(2) -0.0068(19) 0.0102(18) 0.000(2)
C77 0.053(2) 0.063(3) 0.028(2) 0.007(2) 0.0149(18) 0.002(2)
C78 0.040(2) 0.051(2) 0.037(2) 0.0088(19) 0.0134(17) -0.0014(18)
C79 0.071(3) 0.061(3) 0.075(4) 0.017(3) 0.013(3) -0.003(3)
C80 0.100(4) 0.083(4) 0.068(4) -0.010(3) 0.013(3) 0.000(3)
C81 0.080(5) 0.232(12) 0.167(9) 0.075(8) 0.031(5) 0.042(6)
C82 0.091(6) 0.166(9) 0.233(12) 0.019(8) 0.071(7) 0.035(6)
C83 0.111(5) 0.081(4) 0.111(5) -0.006(4) 0.056(4) -0.010(4)
C84 0.124(6) 0.109(6) 0.083(5) 0.000(4) -0.034(4) -0.013(5)
C85 0.123(5) 0.074(4) 0.062(4) 0.003(3) 0.033(4) 0.022(4)
C86 0.086(4) 0.065(3) 0.072(4) -0.001(3) 0.029(3) 0.005(3)
C87 0.100(4) 0.087(4) 0.066(4) 0.005(3) 0.021(3) -0.007(4)
F1 0.097(2) 0.144(3) 0.081(2) 0.037(2) -0.035(2) -0.019(2)
F3 0.242(6) 0.067(3) 0.153(4) 0.024(3) 0.000(4) 0.067(3)
N1 0.0349(15) 0.0307(17) 0.0350(17) -0.0015(14) 0.0056(13) -0.0017(13)
N2 0.0237(13) 0.0285(16) 0.0289(16) 0.0029(12) 0.0058(12) 0.0004(11)
N3 0.0303(14) 0.0356(17) 0.0305(17) 0.0027(13) 0.0106(13) 0.0023(13)
N4 0.0310(14) 0.0290(16) 0.0317(16) 0.0028(13) 0.0112(12) -0.0011(12)
N5 0.0307(14) 0.0268(15) 0.0266(16) 0.0010(12) 0.0098(12) -0.0012(12)
N6 0.0303(14) 0.0321(17) 0.0288(16) 0.0007(13) 0.0104(12) 0.0004(12)
N7 0.0418(17) 0.0394(18) 0.0382(18) -0.0094(15) 0.0171(14) -0.0059(14)
N8 0.0298(14) 0.0325(16) 0.0311(16) -0.0008(13) 0.0121(12) -0.0011(12)
N9 0.0292(14) 0.0416(19) 0.0335(17) 0.0024(14) 0.0094(13) 0.0029(13)
O4 0.124(3) 0.106(3) 0.088(3) 0.025(3) 0.046(3) 0.052(3)
O5 0.127(4) 0.180(6) 0.129(5) 0.015(4) 0.022(4) -0.061(4)
S1 0.0440(5) 0.0437(6) 0.0481(6) 0.0049(5) 0.0070(5) -0.0034(5)
Sn1 0.02642(12) 0.02835(13) 0.03684(15) 0.00540(10) 0.00749(10) -0.00275(9)
Sn2 0.02617(11) 0.02796(13) 0.02804(13) -0.00097(10) 0.00796(9) -0.00082(9)
Sn3 0.03169(13) 0.03047(14) 0.04152(16) 0.00179(11) 0.01308(11) 0.00206(10)

loop_
_atom_type_symbol
_atom_type_description
_atom_type_scat_dispersion_real
_atom_type_scat_dispersion_imag
_atom_type_scat_source
C C 0.0033 0.0016 'International Tables Vol C Tables 4.2.6.8 and 6.1.1.4'
H H 0.0000 0.0000 'International Tables Vol C Tables 4.2.6.8 and 6.1.1.4'
Cl Cl 0.1484 0.1585 'International Tables Vol C Tables 4.2.6.8 and 6.1.1.4'
F F 0.0171 0.0103 'International Tables Vol C Tables 4.2.6.8 and 6.1.1.4'
N N 0.0061 0.0033 'International Tables Vol C Tables 4.2.6.8 and 6.1.1.4'
O O 0.0106 0.0060 'International Tables Vol C Tables 4.2.6.8 and 6.1.1.4'
S S 0.1246 0.1234 'International Tables Vol C Tables 4.2.6.8 and 6.1.1.4'
Sn Sn -0.6537 1.4246 'International Tables Vol C Tables 4.2.6.8 and 6.1.1.4'

loop_
_geom_angle_atom_site_label_1
_geom_angle_atom_site_label_2
_geom_angle_atom_site_label_3
_geom_angle
_geom_angle_site_symmetry_1
_geom_angle_site_symmetry_3
_geom_angle_publ_flag
N1 C1 C2 122.1(4) . . ?
N1 C1 H1 119.0 . . ?
C2 C1 H1 119.0 . . ?
C3 C2 C1 118.8(4) . . ?
C3 C2 H2 120.6 . . ?
C1 C2 H2 120.6 . . ?
C4 C3 C2 119.8(4) . . ?
C4 C3 H3 120.1 . . ?
C2 C3 H3 120.1 . . ?
C3 C4 C5 119.4(4) . . ?
C3 C4 H4 120.3 . . ?
C5 C4 H4 120.3 . . ?
N1 C5 C4 120.3(3) . . ?
N1 C5 C6 114.1(3) . . ?
C4 C5 C6 125.5(3) . . ?
N2 C6 C7 108.4(3) . . ?
N2 C6 C5 116.8(3) . . ?
C7 C6 C5 134.8(3) . . ?
C6 C7 C14 107.1(3) . . ?
C6 C7 C8 129.0(3) . . ?
C14 C7 C8 123.5(3) . . ?
C13 C8 C9 117.7(3) . . ?
C13 C8 C7 118.6(3) . . ?
C9 C8 C7 123.7(3) . . ?
C10 C9 C8 120.8(4) . . ?
C10 C9 H9 119.6 . . ?
C8 C9 H9 119.6 . . ?
C11 C10 C9 120.9(4) . . ?
C11 C10 H10 119.5 . . ?
C9 C10 H10 119.5 . . ?
C10 C11 C12 119.2(4) . . ?
C10 C11 H11 120.4 . . ?
C12 C11 H11 120.4 . . ?
C11 C12 C13 120.2(4) . . ?
C11 C12 H12 119.9 . . ?
C13 C12 H12 119.9 . . ?
C12 C13 C8 121.2(4) . . ?
C12 C13 H13 119.4 . . ?
C8 C13 H13 119.4 . . ?
C21 C14 C7 106.7(3) . . ?
C21 C14 C15 129.9(3) . . ?
C7 C14 C15 123.4(3) . . ?
C20 C15 C16 117.9(3) . . ?
C20 C15 C14 120.5(3) . . ?
C16 C15 C14 121.3(3) . . ?
C15 C16 C17 120.9(4) . . ?
C15 C16 H16 119.5 . . ?
C17 C16 H16 119.5 . . ?
C18 C17 C16 120.6(4) . . ?
C18 C17 H17 119.7 . . ?
C16 C17 H17 119.7 . . ?
C17 C18 C19 119.0(4) . . ?
C17 C18 H18 120.5 . . ?
C19 C18 H18 120.5 . . ?
C18 C19 C20 120.7(4) . . ?
C18 C19 H19 119.7 . . ?
C20 C19 H19 119.7 . . ?
C15 C20 C19 120.9(4) . . ?
C15 C20 H20 119.6 . . ?
C19 C20 H20 119.6 . . ?
N2 C21 C14 108.6(3) . . ?
N2 C21 C22 116.6(3) . . ?
C14 C21 C22 134.7(3) . . ?
N3 C22 C23 120.9(3) . . ?
N3 C22 C21 113.6(3) . . ?
C23 C22 C21 125.4(3) . . ?
C24 C23 C22 119.4(4) . . ?
C24 C23 H23 120.3 . . ?
C22 C23 H23 120.3 . . ?
C25 C24 C23 119.6(4) . . ?
C25 C24 H24 120.2 . . ?
C23 C24 H24 120.2 . . ?
C26 C25 C24 118.3(4) . . ?
C26 C25 H25 120.8 . . ?
C24 C25 H25 120.8 . . ?
N3 C26 C25 123.1(4) . . ?
N3 C26 H26 118.4 . . ?
C25 C26 H26 118.4 . . ?
N4 C27 C28 122.9(4) . . ?
N4 C27 H27 118.5 . . ?
C28 C27 H27 118.5 . . ?
C27 C28 C29 117.9(4) . . ?
C27 C28 H28 121.0 . . ?
C29 C28 H28 121.0 . . ?
C28 C29 C30 120.2(4) . . ?
C28 C29 H29 119.9 . . ?
C30 C29 H29 119.9 . . ?
C29 C30 C31 119.6(4) . . ?
C29 C30 H30 120.2 . . ?
C31 C30 H30 120.2 . . ?
N4 C31 C30 119.8(3) . . ?
N4 C31 C32 114.1(3) . . ?
C30 C31 C32 126.1(3) . . ?
N5 C32 C33 108.6(3) . . ?
N5 C32 C31 115.5(3) . . ?
C33 C32 C31 135.9(3) . . ?
C32 C33 C40 106.8(3) . . ?
C32 C33 C34 127.5(3) . . ?
C40 C33 C34 125.8(3) . . ?
C39 C34 C35 118.2(3) . . ?
C39 C34 C33 121.7(3) . . ?
C35 C34 C33 120.1(3) . . ?
C34 C35 C36 120.7(4) . . ?
C34 C35 H35 119.6 . . ?
C36 C35 H35 119.6 . . ?
C37 C36 C35 120.5(4) . . ?
C37 C36 H36 119.7 . . ?
C35 C36 H36 119.7 . . ?
C36 C37 C38 119.2(4) . . ?
C36 C37 H37 120.4 . . ?
C38 C37 H37 120.4 . . ?
C37 C38 C39 120.6(4) . . ?
C37 C38 H38 119.7 . . ?
C39 C38 H38 119.7 . . ?
C34 C39 C38 120.8(4) . . ?
C34 C39 H39 119.6 . . ?
C38 C39 H39 119.6 . . ?
C47 C40 C33 106.4(3) . . ?
C47 C40 C41 127.4(3) . . ?
C33 C40 C41 125.5(3) . . ?
C42 C41 C46 117.2(3) . . ?
C42 C41 C40 123.5(3) . . ?
C46 C41 C40 119.2(3) . . ?
C41 C42 C43 121.7(4) . . ?
C41 C42 H42 119.1 . . ?
C43 C42 H42 119.1 . . ?
C44 C43 C42 120.1(4) . . ?
C44 C43 H43 120.0 . . ?
C42 C43 H43 120.0 . . ?
C43 C44 C45 119.5(4) . . ?
C43 C44 H44 120.2 . . ?
C45 C44 H44 120.2 . . ?
C44 C45 C46 120.3(4) . . ?
C44 C45 H45 119.9 . . ?
C46 C45 H45 119.9 . . ?
C45 C46 C41 121.2(4) . . ?
C45 C46 H46 119.4 . . ?
C41 C46 H46 119.4 . . ?
N5 C47 C40 108.8(3) . . ?
N5 C47 C48 115.2(3) . . ?
C40 C47 C48 135.9(3) . . ?
N6 C48 C49 120.8(3) . . ?
N6 C48 C47 114.4(3) . . ?
C49 C48 C47 124.8(3) . . ?
C50 C49 C48 119.7(4) . . ?
C50 C49 H49 120.2 . . ?
C48 C49 H49 120.2 . . ?
C49 C50 C51 118.9(4) . . ?
C49 C50 H50 120.5 . . ?
C51 C50 H50 120.5 . . ?
C52 C51 C50 118.9(4) . . ?
C52 C51 H51 120.6 . . ?
C50 C51 H51 120.6 . . ?
N6 C52 C51 122.3(4) . . ?
N6 C52 H52 118.8 . . ?
C51 C52 H52 118.8 . . ?
N7 C53 C54 122.4(4) . . ?
N7 C53 H53 118.8 . . ?
C54 C53 H53 118.8 . . ?
C53 C54 C55 119.3(4) . . ?
C53 C54 H54 120.3 . . ?
C55 C54 H54 120.3 . . ?
C56 C55 C54 119.1(4) . . ?
C56 C55 H55 120.5 . . ?
C54 C55 H55 120.5 . . ?
C55 C56 C57 119.7(4) . . ?
C55 C56 H56 120.2 . . ?
C57 C56 H56 120.2 . . ?
N7 C57 C56 120.3(3) . . ?
N7 C57 C58 114.3(3) . . ?
C56 C57 C58 125.2(3) . . ?
N8 C58 C59 108.5(3) . . ?
N8 C58 C57 115.7(3) . . ?
C59 C58 C57 135.7(3) . . ?
C58 C59 C66 106.8(3) . . ?
C58 C59 C60 128.7(3) . . ?
C66 C59 C60 124.3(3) . . ?
C65 C60 C61 118.4(3) . . ?
C65 C60 C59 120.8(3) . . ?
C61 C60 C59 120.7(3) . . ?
C60 C61 C62 120.2(4) . . ?
C60 C61 H61 119.9 . . ?
C62 C61 H61 119.9 . . ?
C63 C62 C61 120.1(4) . . ?
C63 C62 H62 120.0 . . ?
C61 C62 H62 120.0 . . ?
C64 C63 C62 120.2(4) . . ?
C64 C63 H63 119.9 . . ?
C62 C63 H63 119.9 . . ?
C63 C64 C65 120.2(4) . . ?
C63 C64 H64 119.9 . . ?
C65 C64 H64 119.9 . . ?
C64 C65 C60 120.9(4) . . ?
C64 C65 H65 119.5 . . ?
C60 C65 H65 119.5 . . ?
C73 C66 C59 106.5(3) . . ?
C73 C66 C67 128.0(3) . . ?
C59 C66 C67 125.6(3) . . ?
C72 C67 C68 118.1(4) . . ?
C72 C67 C66 121.4(3) . . ?
C68 C67 C66 120.5(3) . . ?
C69 C68 C67 120.9(4) . . ?
C69 C68 H68 119.6 . . ?
C67 C68 H68 119.6 . . ?
C68 C69 C70 120.4(4) . . ?
C68 C69 H69 119.8 . . ?
C70 C69 H69 119.8 . . ?
C71 C70 C69 119.4(4) . . ?
C71 C70 H70 120.3 . . ?
C69 C70 H70 120.3 . . ?
C70 C71 C72 120.4(4) . . ?
C70 C71 H71 119.8 . . ?
C72 C71 H71 119.8 . . ?
C67 C72 C71 120.8(4) . . ?
C67 C72 H72 119.6 . . ?
C71 C72 H72 119.6 . . ?
N8 C73 C66 109.5(3) . . ?
N8 C73 C74 116.3(3) . . ?
C66 C73 C74 134.1(3) . . ?
N9 C74 C75 121.0(3) . . ?
N9 C74 C73 113.6(3) . . ?
C75 C74 C73 125.3(3) . . ?
C76 C75 C74 119.3(4) . . ?
C76 C75 H75 120.3 . . ?
C74 C75 H75 120.3 . . ?
C77 C76 C75 119.3(4) . . ?
C77 C76 H76 120.3 . . ?
C75 C76 H76 120.3 . . ?
C78 C77 C76 118.2(4) . . ?
C78 C77 H77 120.9 . . ?
C76 C77 H77 120.9 . . ?
N9 C78 C77 123.6(4) . . ?
N9 C78 H78 118.2 . . ?
C77 C78 H78 118.2 . . ?
F3 C79 F1 105.9(5) . . ?
F3 C79 F2' 89.6(5) . . ?
F1 C79 F2' 115.5(6) . . ?
F3 C79 F2 122.8(6) . . ?
F1 C79 F2 95.2(5) . . ?
F2' C79 F2 34.3(4) . . ?
F3 C79 S1 113.9(4) . . ?
F1 C79 S1 114.6(4) . . ?
F2' C79 S1 114.3(4) . . ?
F2 C79 S1 103.3(4) . . ?
O4 C80 C81 106.6(6) . . ?
O4 C80 H80A 110.4 . . ?
C81 C80 H80A 110.4 . . ?
O4 C80 H80B 110.4 . . ?
C81 C80 H80B 110.4 . . ?
H80A C80 H80B 108.6 . . ?
C82 C81 C80 107.7(7) . . ?
C82 C81 H81A 110.2 . . ?
C80 C81 H81A 110.2 . . ?
C82 C81 H81B 110.2 . . ?
C80 C81 H81B 110.2 . . ?
H81A C81 H81B 108.5 . . ?
C81 C82 C83 108.1(7) . . ?
C81 C82 H82A 110.1 . . ?
C83 C82 H82A 110.1 . . ?
C81 C82 H82B 110.1 . . ?
C83 C82 H82B 110.1 . . ?
H82A C82 H82B 108.4 . . ?
O4 C83 C82 105.5(6) . . ?
O4 C83 H83A 110.6 . . ?
C82 C83 H83A 110.6 . . ?
O4 C83 H83B 110.6 . . ?
C82 C83 H83B 110.6 . . ?
H83A C83 H83B 108.8 . . ?
C85 C84 O5 108.1(5) . . ?
C85 C84 H84A 110.1 . . ?
O5 C84 H84A 110.1 . . ?
C85 C84 H84B 110.1 . . ?
O5 C84 H84B 110.1 . . ?
H84A C84 H84B 108.4 . . ?
C84 C85 C86 103.8(5) . . ?
C84 C85 H85A 111.0 . . ?
C86 C85 H85A 111.0 . . ?
C84 C85 H85B 111.0 . . ?
C86 C85 H85B 111.0 . . ?
H85A C85 H85B 109.0 . . ?
C85 C86 C87 102.6(5) . . ?
C85 C86 H86A 111.3 . . ?
C87 C86 H86A 111.3 . . ?
C85 C86 H86B 111.3 . . ?
C87 C86 H86B 111.3 . . ?
H86A C86 H86B 109.2 . . ?
O5 C87 C86 107.2(5) . . ?
O5 C87 H87A 110.3 . . ?
C86 C87 H87A 110.3 . . ?
O5 C87 H87B 110.3 . . ?
C86 C87 H87B 110.3 . . ?
H87A C87 H87B 108.5 . . ?
C1 N1 C5 119.5(3) . . ?
C1 N1 Sn1 125.5(3) . . ?
C5 N1 Sn1 114.8(2) . . ?
C21 N2 C6 109.1(3) . . ?
C21 N2 Sn1 125.5(2) . . ?
C6 N2 Sn1 124.9(2) . . ?
C26 N3 C22 118.6(3) . . ?
C26 N3 Sn1 125.4(2) . . ?
C22 N3 Sn1 115.4(2) . . ?
C27 N4 C31 119.5(3) . . ?
C27 N4 Sn2 124.8(2) . . ?
C31 N4 Sn2 115.7(2) . . ?
C47 N5 C32 109.4(3) . . ?
C47 N5 Sn2 125.3(2) . . ?
C32 N5 Sn2 125.3(2) . . ?
C52 N6 C48 119.4(3) . . ?
C52 N6 Sn2 125.1(2) . . ?
C48 N6 Sn2 115.4(2) . . ?
C53 N7 C57 119.2(3) . . ?
C53 N7 Sn3 125.1(3) . . ?
C57 N7 Sn3 115.7(2) . . ?
C73 N8 C58 108.8(3) . . ?
C73 N8 Sn3 126.7(2) . . ?
C58 N8 Sn3 124.0(2) . . ?
C78 N9 C74 118.5(3) . . ?
C78 N9 Sn3 125.7(3) . . ?
C74 N9 Sn3 115.6(2) . . ?
C83 O4 C80 110.6(5) . . ?
C87 O5 C84 106.8(5) . . ?
O3 S1 O1' 138.4(5) . . ?
O3 S1 O2' 78.3(5) . . ?
O1' S1 O2' 120.6(5) . . ?
O3 S1 O1 116.8(5) . . ?
O1' S1 O1 25.0(4) . . ?
O2' S1 O1 139.3(4) . . ?
O3 S1 O3' 30.3(4) . . ?
O1' S1 O3' 116.4(4) . . ?
O2' S1 O3' 108.5(4) . . ?
O1 S1 O3' 91.7(4) . . ?
O3 S1 O2 111.2(5) . . ?
O1' S1 O2 90.6(5) . . ?
O2' S1 O2 33.5(4) . . ?
O1 S1 O2 114.0(5) . . ?
O3' S1 O2 140.9(4) . . ?
O3 S1 C79 106.6(4) . . ?
O1' S1 C79 103.5(3) . . ?
O2' S1 C79 104.8(3) . . ?
O1 S1 C79 105.9(3) . . ?
O3' S1 C79 100.0(3) . . ?
O2 S1 C79 100.4(4) . . ?
N2 Sn1 N3 68.43(10) . . ?
N2 Sn1 N1 68.58(10) . . ?
N3 Sn1 N1 136.75(9) . . ?
N2 Sn1 Sn2 90.27(7) . . ?
N3 Sn1 Sn2 86.70(6) . . ?
N1 Sn1 Sn2 88.92(6) . . ?
N5 Sn2 N4 69.46(10) . . ?
N5 Sn2 N6 69.51(10) . . ?
N4 Sn2 N6 138.96(9) . . ?
N5 Sn2 Sn1 107.40(7) . . ?
N4 Sn2 Sn1 90.94(6) . . ?
N6 Sn2 Sn1 100.08(6) . . ?
N5 Sn2 Sn3 105.79(7) . . ?
N4 Sn2 Sn3 92.55(6) . . ?
N6 Sn2 Sn3 99.48(6) . . ?
Sn1 Sn2 Sn3 145.658(11) . . ?
N8 Sn3 N7 68.86(10) . . ?
N8 Sn3 N9 67.63(10) . . ?
N7 Sn3 N9 136.17(10) . . ?
N8 Sn3 Sn2 88.52(7) . . ?
N7 Sn3 Sn2 87.84(7) . . ?
N9 Sn3 Sn2 86.03(6) . . ?

loop_
_geom_bond_atom_site_label_1
_geom_bond_atom_site_label_2
_geom_bond_distance
_geom_bond_site_symmetry_2
_geom_bond_publ_flag
C1 N1 1.339(5) . ?
C1 C2 1.378(6) . ?
C1 H1 0.9500 . ?
C2 C3 1.376(6) . ?
C2 H2 0.9500 . ?
C3 C4 1.374(5) . ?
C3 H3 0.9500 . ?
C4 C5 1.392(5) . ?
C4 H4 0.9500 . ?
C5 N1 1.362(4) . ?
C5 C6 1.442(5) . ?
C6 N2 1.367(4) . ?
C6 C7 1.403(5) . ?
C7 C14 1.407(5) . ?
C7 C8 1.488(5) . ?
C8 C13 1.387(5) . ?
C8 C9 1.387(5) . ?
C9 C10 1.385(5) . ?
C9 H9 0.9500 . ?
C10 C11 1.364(6) . ?
C10 H10 0.9500 . ?
C11 C12 1.377(6) . ?
C11 H11 0.9500 . ?
C12 C13 1.385(5) . ?
C12 H12 0.9500 . ?
C13 H13 0.9500 . ?
C14 C21 1.406(5) . ?
C14 C15 1.493(5) . ?
C15 C20 1.374(5) . ?
C15 C16 1.378(5) . ?
C16 C17 1.383(5) . ?
C16 H16 0.9500 . ?
C17 C18 1.359(5) . ?
C17 H17 0.9500 . ?
C18 C19 1.370(6) . ?
C18 H18 0.9500 . ?
C19 C20 1.379(5) . ?
C19 H19 0.9500 . ?
C20 H20 0.9500 . ?
C21 N2 1.363(4) . ?
C21 C22 1.451(5) . ?
C22 N3 1.362(4) . ?
C22 C23 1.385(5) . ?
C23 C24 1.381(5) . ?
C23 H23 0.9500 . ?
C24 C25 1.379(6) . ?
C24 H24 0.9500 . ?
C25 C26 1.376(6) . ?
C25 H25 0.9500 . ?
C26 N3 1.340(5) . ?
C26 H26 0.9500 . ?
C27 N4 1.340(4) . ?
C27 C28 1.375(5) . ?
C27 H27 0.9500 . ?
C28 C29 1.377(6) . ?
C28 H28 0.9500 . ?
C29 C30 1.380(5) . ?
C29 H29 0.9500 . ?
C30 C31 1.391(5) . ?
C30 H30 0.9500 . ?
C31 N4 1.362(4) . ?
C31 C32 1.447(5) . ?
C32 N5 1.361(4) . ?
C32 C33 1.407(5) . ?
C33 C40 1.417(5) . ?
C33 C34 1.494(5) . ?
C34 C39 1.373(5) . ?
C34 C35 1.391(5) . ?
C35 C36 1.393(5) . ?
C35 H35 0.9500 . ?
C36 C37 1.365(5) . ?
C36 H36 0.9500 . ?
C37 C38 1.379(6) . ?
C37 H37 0.9500 . ?
C38 C39 1.393(5) . ?
C38 H38 0.9500 . ?
C39 H39 0.9500 . ?
C40 C47 1.409(5) . ?
C40 C41 1.487(5) . ?
C41 C42 1.379(5) . ?
C41 C46 1.394(5) . ?
C42 C43 1.386(6) . ?
C42 H42 0.9500 . ?
C43 C44 1.369(6) . ?
C43 H43 0.9500 . ?
C44 C45 1.375(6) . ?
C44 H44 0.9500 . ?
C45 C46 1.382(6) . ?
C45 H45 0.9500 . ?
C46 H46 0.9500 . ?
C47 N5 1.360(4) . ?
C47 C48 1.461(5) . ?
C48 N6 1.346(4) . ?
C48 C49 1.394(5) . ?
C49 C50 1.375(5) . ?
C49 H49 0.9500 . ?
C50 C51 1.385(5) . ?
C50 H50 0.9500 . ?
C51 C52 1.376(5) . ?
C51 H51 0.9500 . ?
C52 N6 1.338(4) . ?
C52 H52 0.9500 . ?
C53 N7 1.337(5) . ?
C53 C54 1.373(6) . ?
C53 H53 0.9500 . ?
C54 C55 1.380(6) . ?
C54 H54 0.9500 . ?
C55 C56 1.372(6) . ?
C55 H55 0.9500 . ?
C56 C57 1.399(5) . ?
C56 H56 0.9500 . ?
C57 N7 1.359(5) . ?
C57 C58 1.446(5) . ?
C58 N8 1.370(4) . ?
C58 C59 1.408(5) . ?
C59 C66 1.413(5) . ?
C59 C60 1.480(5) . ?
C60 C65 1.385(5) . ?
C60 C61 1.389(5) . ?
C61 C62 1.395(5) . ?
C61 H61 0.9500 . ?
C62 C63 1.368(6) . ?
C62 H62 0.9500 . ?
C63 C64 1.366(6) . ?
C63 H63 0.9500 . ?
C64 C65 1.381(5) . ?
C64 H64 0.9500 . ?
C65 H65 0.9500 . ?
C66 C73 1.400(5) . ?
C66 C67 1.483(5) . ?
C67 C72 1.376(5) . ?
C67 C68 1.387(5) . ?
C68 C69 1.373(6) . ?
C68 H68 0.9500 . ?
C69 C70 1.378(7) . ?
C69 H69 0.9500 . ?
C70 C71 1.361(7) . ?
C70 H70 0.9500 . ?
C71 C72 1.390(6) . ?
C71 H71 0.9500 . ?
C72 H72 0.9500 . ?
C73 N8 1.356(4) . ?
C73 C74 1.462(5) . ?
C74 N9 1.356(5) . ?
C74 C75 1.388(5) . ?
C75 C76 1.387(5) . ?
C75 H75 0.9500 . ?
C76 C77 1.382(6) . ?
C76 H76 0.9500 . ?
C77 C78 1.369(6) . ?
C77 H77 0.9500 . ?
C78 N9 1.338(5) . ?
C78 H78 0.9500 . ?
C79 F3 1.275(6) . ?
C79 F1 1.296(6) . ?
C79 F2' 1.314(8) . ?
C79 F2 1.464(9) . ?
C79 S1 1.781(5) . ?
C80 O4 1.396(6) . ?
C80 C81 1.457(9) . ?
C80 H80A 0.9900 . ?
C80 H80B 0.9900 . ?
C81 C82 1.389(11) . ?
C81 H81A 0.9900 . ?
C81 H81B 0.9900 . ?
C82 C83 1.472(10) . ?
C82 H82A 0.9900 . ?
C82 H82B 0.9900 . ?
C83 O4 1.393(7) . ?
C83 H83A 0.9900 . ?
C83 H83B 0.9900 . ?
C84 C85 1.426(9) . ?
C84 O5 1.475(9) . ?
C84 H84A 0.9900 . ?
C84 H84B 0.9900 . ?
C85 C86 1.481(7) . ?
C85 H85A 0.9900 . ?
C85 H85B 0.9900 . ?
C86 C87 1.486(7) . ?
C86 H86A 0.9900 . ?
C86 H86B 0.9900 . ?
C87 O5 1.370(7) . ?
C87 H87A 0.9900 . ?
C87 H87B 0.9900 . ?
N1 Sn1 2.475(3) . ?
N2 Sn1 2.144(3) . ?
N3 Sn1 2.469(3) . ?
N4 Sn2 2.404(3) . ?
N5 Sn2 2.119(3) . ?
N6 Sn2 2.420(3) . ?
N7 Sn3 2.427(3) . ?
N8 Sn3 2.155(3) . ?
N9 Sn3 2.498(3) . ?
O1 S1 1.435(7) . ?
O2 S1 1.498(8) . ?
O3 S1 1.377(9) . ?
O1' S1 1.398(7) . ?
O2' S1 1.409(7) . ?
O3' S1 1.482(7) . ?
Sn1 Sn2 2.8922(3) . ?
Sn2 Sn3 2.9034(3) . ?
